data_4124126
loop_
_publ_author_name
'Deng, Yue'
'Eames, Christopher'
'Chotard, Jean-No\"el'
'Lal\`ere, Fabien'
'Seznec, Vincent'
'Emge, Steffen'
'Pecher, Oliver'
'Grey, Clare P.'
'Masquelier, Christian'
'Islam, M. Saiful'

_publ_section_title
;
 Structural and Mechanistic Insights into Fast Lithium-Ion Conduction in
 Li4SiO4-Li3PO4 Solid Electrolytes.
;
_journal_issue 28
_journal_name_full 'Journal of the American Chemical Society'
_journal_page_first 9136
_journal_page_last 9145
_journal_paper_doi 10.1021/jacs.5b04444
_journal_volume 137
_journal_year 2015
_chemical_formula_structural Li7Si1P1O8
_chemical_formula_sum 'Li7 O8 P Si'
_chemical_formula_weight 235.60
_space_group_IT_number 62
_symmetry_cell_setting orthorhombic
_symmetry_space_group_name_Hall '-P 2ac 2n'
_symmetry_space_group_name_H-M 'P n m a'
_cell_angle_alpha 90.00000
_cell_angle_beta 90.00000
_cell_angle_gamma 90.00000
_cell_formula_units_Z 2
_cell_length_a 10.58917(10)
_cell_length_b 6.11520(6)
_cell_length_c 5.00565(4)
_cell_measurement_temperature 300
_cell_volume 324.140(5)
_computing_structure_refinement FULLPROF
_diffrn_ambient_temperature 300
_diffrn_radiation_type 'Constant Wavelength Neutron Diffraction'
_diffrn_radiation_wavelength 1.59464
_diffrn_source 'nuclear reactor'
_pd_instr_location
;
;
_pd_meas_2theta_range_inc 0.050018
_pd_meas_2theta_range_max 159.95000
_pd_meas_2theta_range_min 0.00000
_pd_meas_number_of_points 3200
_pd_proc_2theta_range_inc 0.050018
_pd_proc_2theta_range_max 159.7658
_pd_proc_2theta_range_min -0.1842
_pd_proc_ls_pref_orient_corr
;
;
_pd_proc_ls_prof_R_factor 2.9333
_pd_proc_ls_prof_wR_expected 1.9912
_pd_proc_ls_prof_wR_factor 3.8832
_pd_proc_wavelength 1.594644
_pd_spec_mounting
;
;
_refine_ls_goodness_of_fit_all 3.8032
_refine_ls_number_parameters 70
_refine_ls_number_reflns 362
_refine_ls_number_restraints 0
_refine_ls_R_I_factor 4.9228
_cod_data_source_file ja5b04444_si_002.cif
_cod_data_source_block Li3.50Si0.50P0.50O4
_cod_depositor_comments 'Adding full bibliography for 4124125--4124128.cif.'
_cod_original_formula_sum Li7O8P1Si1
_cod_database_code 4124126
_publcif_datablock.id {be56cd62-9fa6-405c-8561-2494a58725c3}

_pd_proc_ls_prof_cr_factor 15.0794
_pd_proc_ls_prof_cwr_factor 12.8766
_pd_proc_ls_prof_cwr_expected 6.6027
_pd_proc_ls_prof_chi2 3.8032
_pd_proc_ls_prof_echi2 3.8505
_publcif_info_exptl_table_max_cols 4
_publcif_info_exptl_table_use_headnotes n

loop_
_symmetry_equiv_pos_as_xyz
x,y,z
x+1/2,-y+1/2,-z+1/2
-x,y+1/2,-z
-x+1/2,-y,z+1/2
-x,-y,-z
-x+1/2,y+1/2,z+1/2
x,-y+1/2,z
x+1/2,y,-z+1/2

loop_
_atom_site_label
_atom_site_fract_x
_atom_site_fract_y
_atom_site_fract_z
_atom_site_U_iso_or_equiv
_atom_site_occupancy
_atom_site_adp_type
_atom_site_type_symbol
O1 0.3405(2) 0.0382(3) 0.2201(4) 0.0120(10) 1.00000 Uani O
Li1 0.3374(10) 0.0032(11) 0.8109(14) 0.0118(15) 0.781(16) Uiso Li
Li2 0.5707(13) 0.25000 0.8174(18) 0.0118(15) 0.798(20) Uiso Li
Li3 0.618(5) 0.25000 0.629(12) 0.0118(15) 0.156(19) Uiso Li
Li4 0.482(5) 0.449(8) 0.945(9) 0.0118(15) 0.119(11) Uiso Li
Li5 0.653(4) 0.464(5) 0.368(6) 0.0118(15) 0.200(14) Uiso Li
Li6 0.711(6) 0.25000 0.515(11) 0.0118(15) 0.144(17) Uiso Li
P1 0.4112(4) 0.25000 0.3250(6) 0.0085(18) 0.50000 Uani P
Si1 0.4112(4) 0.25000 0.3250(6) 0.0085(18) 0.50000 Uani Si
O2 0.0528(2) 0.25000 0.2807(5) 0.0083(15) 1.00000 Uani O
O3 0.4105(3) 0.25000 0.6423(5) 0.0122(16) 1.00000 Uani O

loop_
_atom_site_aniso_label
_atom_site_aniso_U_11
_atom_site_aniso_U_22
_atom_site_aniso_U_33
_atom_site_aniso_U_12
_atom_site_aniso_U_13
_atom_site_aniso_U_23
_atom_site_aniso_type_symbol
O1 0.0091(11) 0.0144(9) 0.0125(10) 0.0000(10) 0.0004(9) -0.0017(8) O
P1 0.0093(18) 0.0070(18) 0.0093(17) 0.00000 0.0009(17) 0.00000 P
Si1 0.0093(18) 0.0070(18) 0.0093(17) 0.00328 0.0009(17) 0.00155 Si
O2 0.0061(16) 0.0060(13) 0.0127(15) 0.00000 -0.0025(12) 0.00000 O
O3 0.0119(16) 0.0134(17) 0.0113(15) 0.00000 0.0020(14) 0.00000 O

loop_
_atom_type_symbol
_atom_type_scat_length_neutron
_atom_type_scat_source
O 0.58030 V.F._Sears_Neutron_News_3_26_(1992)
Li -0.19000 V.F._Sears_Neutron_News_3_26_(1992)
P 0.51300 V.F._Sears_Neutron_News_3_26_(1992)
Si 0.41490 V.F._Sears_Neutron_News_3_26_(1992)

loop_
_geom_angle_atom_site_label_1
_geom_angle_atom_site_label_2
_geom_angle_atom_site_label_3
_geom_angle
_geom_angle_site_symmetry_1
_geom_angle_site_symmetry_3
O1 O1 Li1 96.0(3) 7_555 1_554
O1 O1 Li1 94.1(3) 7_555 1_555
O1 O1 Li1 97.4(5) 7_555 4_554
O1 O1 Li2 151.5(3) 7_555 3_646
O1 O1 Li3 153.6(10) 7_555 3_646
O1 O1 Li4 105(2) 7_555 3_646
O1 O1 Li4 88(2) 7_555 7_554
O1 O1 Li5 90.4(17) 7_555 2_455
O1 O1 Li5 98.8(11) 7_555 3_645
O1 O1 Li5 102.4(14) 7_555 3_646
O1 O1 Li6 54.4(17) 7_555 2_455
O1 O1 Li6 140.9(12) 7_555 3_646
O1 O1 O2 60.05(10) 7_555 2_555
O1 O1 O3 59.96(11) 7_555 1_555
Li1 O1 Li1 169.8(5) 1_554 1_555
Li1 O1 Li1 101.7(6) 1_554 4_554
Li1 O1 Li2 79.8(5) 1_554 3_646
Li1 O1 Li3 107(3) 1_554 3_646
Li1 O1 Li4 66(2) 1_554 3_646
Li1 O1 Li4 49.0(19) 1_554 7_554
Li1 O1 Li5 76.6(18) 1_554 2_455
Li1 O1 Li5 161.6(19) 1_554 3_646
Li1 O1 Li6 61.6(18) 1_554 2_455
Li1 O1 Li6 120(3) 1_554 3_646
Li1 O1 P1 114.9(5) 1_554 1_555
Li1 O1 Si1 114.9(5) 1_554 1_555
Li1 O1 O2 93.7(4) 1_554 2_555
Li1 O1 O3 150.3(4) 1_554 1_555
Li1 O1 Li1 75.4(5) 1_555 4_554
Li1 O1 Li2 92.0(5) 1_555 3_646
Li1 O1 Li3 63.6(15) 1_555 3_646
Li1 O1 Li4 112(2) 1_555 3_646
Li1 O1 Li4 133(2) 1_555 7_554
Li1 O1 Li5 101.8(18) 1_555 2_455
Li1 O1 Li5 167.1(13) 1_555 3_645
Li1 O1 Li6 124(2) 1_555 2_455
Li1 O1 Li6 50.2(12) 1_555 3_646
Li1 O1 P1 74.6(3) 1_555 1_555
Li1 O1 Si1 74.6(3) 1_555 1_555
Li1 O1 O2 92.7(3) 1_555 2_555
Li1 O1 Li2 111.1(8) 4_554 3_646
Li1 O1 Li3 91(2) 4_554 3_646
Li1 O1 Li4 156(3) 4_554 3_646
Li1 O1 Li4 151(3) 4_554 7_554
Li1 O1 Li5 103.4(15) 4_554 3_645
Li1 O1 Li5 77.1(16) 4_554 3_646
Li1 O1 Li6 66.7(18) 4_554 2_455
Li1 O1 Li6 62.1(16) 4_554 3_646
Li1 O1 P1 118.9(7) 4_554 1_555
Li1 O1 Si1 118.9(7) 4_554 1_555
Li1 O1 O2 154.2(6) 4_554 2_555
Li1 O1 O3 98.7(5) 4_554 1_555
Li2 O1 Li4 47.4(18) 3_646 3_646
Li2 O1 Li4 68(2) 3_646 7_554
Li2 O1 Li5 116(2) 3_646 2_455
Li2 O1 Li5 76.3(12) 3_646 3_645
Li2 O1 Li5 83.5(15) 3_646 3_646
Li2 O1 Li6 139(2) 3_646 2_455
Li2 O1 Li6 59.0(19) 3_646 3_646
Li2 O1 P1 121.8(3) 3_646 1_555
Li2 O1 Si1 121.8(3) 3_646 1_555
Li2 O1 O2 91.8(3) 3_646 2_555
Li2 O1 O3 112.5(3) 3_646 1_555
Li3 O1 Li4 74(3) 3_646 3_646
Li3 O1 Li4 97(3) 3_646 7_554
Li3 O1 Li5 107(3) 3_646 2_455
Li3 O1 Li5 104(3) 3_646 3_645
Li3 O1 Li5 54.9(18) 3_646 3_646
Li3 O1 Li6 150(3) 3_646 2_455
Li3 O1 P1 119.9(9) 3_646 1_555
Li3 O1 Si1 119.9(9) 3_646 1_555
Li3 O1 O2 104.7(14) 3_646 2_555
Li3 O1 O3 94.1(12) 3_646 1_555
Li4 O1 Li5 141(4) 3_646 2_455
Li4 O1 Li5 64(2) 3_646 3_645
Li4 O1 Li5 107(3) 3_646 3_646
Li4 O1 Li6 119(4) 3_646 2_455
Li4 O1 Li6 104(3) 3_646 3_646
Li4 O1 P1 85(3) 3_646 1_555
Li4 O1 Si1 85(3) 3_646 1_555
Li4 O1 O2 50.3(17) 3_646 2_555
Li4 O1 O3 101(2) 3_646 1_555
Li4 O1 Li5 125(4) 7_554 2_455
Li4 O1 Li5 47.2(20) 7_554 3_645
Li4 O1 Li5 130(3) 7_554 3_646
Li4 O1 Li6 94(4) 7_554 2_455
Li4 O1 Li6 127(4) 7_554 3_646
Li4 O1 P1 81(2) 7_554 1_555
Li4 O1 Si1 81(2) 7_554 1_555
Li4 O1 O2 48.9(17) 7_554 2_555
Li4 O1 O3 109(2) 7_554 1_555
Li5 O1 Li5 79(2) 2_455 3_645
Li5 O1 Li5 104(3) 2_455 3_646
Li5 O1 Li6 84(3) 2_455 3_646
Li5 O1 P1 123(3) 2_455 1_555
Li5 O1 Si1 123(3) 2_455 1_555
Li5 O1 O2 148(2) 2_455 2_555
Li5 O1 O3 117.4(20) 2_455 1_555
Li5 O1 Li5 159(2) 3_645 3_646
Li5 O1 Li6 65.2(20) 3_645 2_455
Li5 O1 Li6 118(3) 3_645 3_646
Li5 O1 P1 116.2(16) 3_645 1_555
Li5 O1 Si1 116.2(16) 3_645 1_555
Li5 O1 O2 93.1(12) 3_645 2_555
Li5 O1 O3 151.3(14) 3_645 1_555
Li5 O1 Li6 131(3) 3_646 2_455
Li5 O1 P1 80.6(15) 3_646 1_555
Li5 O1 Si1 80.6(15) 3_646 1_555
Li5 O1 O2 94.6(15) 3_646 2_555
Li5 O1 O3 45.6(10) 3_646 1_555
Li6 O1 Li6 128(3) 2_455 3_646
Li6 O1 P1 89(3) 2_455 1_555
Li6 O1 Si1 89(3) 2_455 1_555
Li6 O1 O2 104(3) 2_455 2_555
Li6 O1 O3 109(3) 2_455 1_555
Li6 O1 P1 123.6(17) 3_646 1_555
Li6 O1 Si1 123.6(17) 3_646 1_555
Li6 O1 O2 127(2) 3_646 2_555
Li6 O1 O3 88.9(13) 3_646 1_555
O2 O1 O3 60.20(12) 2_555 1_555
O1 Li1 O1 169.8(3) 1_555 1_556
O1 Li1 O1 77.8(4) 1_555 4_555
O1 Li1 Li2 87.9(4) 1_555 1_555
O1 Li1 Li2 138.6(4) 1_555 3_647
O1 Li1 Li3 94.5(19) 1_555 2_456
O1 Li1 Li4 122(2) 1_555 3_647
O1 Li1 Li4 112(3) 1_555 7_555
O1 Li1 Li5 129.4(15) 1_555 2_456
O1 Li1 Li5 76.7(10) 1_555 5_656
O1 Li1 Li6 111(2) 1_555 2_456
O1 Li1 Li6 49.1(13) 1_555 3_646
O1 Li1 O2 88.5(3) 1_555 4_555
O1 Li1 O3 59.6(3) 1_555 1_555
O1 Li1 O1 105.1(4) 1_556 4_555
O1 Li1 Li2 85.5(5) 1_556 1_555
O1 Li1 Li2 49.2(3) 1_556 3_647
O1 Li1 Li3 81.4(19) 1_556 2_456
O1 Li1 Li3 149(3) 1_556 3_646
O1 Li1 Li4 58.1(19) 1_556 3_647
O1 Li1 Li4 65(2) 1_556 7_555
O1 Li1 Li5 51.2(13) 1_556 2_456
O1 Li1 Li5 168(3) 1_556 3_646
O1 Li1 Li5 113.3(14) 1_556 5_656
O1 Li1 Li6 62.9(18) 1_556 2_456
O1 Li1 Li6 141(3) 1_556 3_646
O1 Li1 P1 139.3(3) 1_556 1_555
O1 Li1 Si1 139.3(3) 1_556 1_555
O1 Li1 O2 98.7(3) 1_556 4_555
O1 Li1 O3 110.7(3) 1_556 1_555
O1 Li1 Li2 153.2(8) 4_555 1_555
O1 Li1 Li2 116.6(6) 4_555 3_647
O1 Li1 Li3 85(2) 4_555 3_646
O1 Li1 Li4 155(3) 4_555 3_647
O1 Li1 Li4 170(4) 4_555 7_555
O1 Li1 Li5 54.2(12) 4_555 2_456
O1 Li1 Li5 81(3) 4_555 3_646
O1 Li1 Li5 80.8(13) 4_555 5_656
O1 Li1 Li6 66.1(16) 4_555 2_456
O1 Li1 Li6 62.3(18) 4_555 3_646
O1 Li1 P1 97.4(4) 4_555 1_555
O1 Li1 Si1 97.4(4) 4_555 1_555
O1 Li1 O2 117.1(4) 4_555 4_555
O1 Li1 O3 113.2(4) 4_555 1_555
Li2 Li1 Li2 89.0(5) 1_555 3_647
Li2 Li1 Li3 115(2) 1_555 2_456
Li2 Li1 Li3 99.0(17) 1_555 3_646
Li2 Li1 Li4 50.0(16) 1_555 3_647
Li2 Li1 Li5 127.5(19) 1_555 2_456
Li2 Li1 Li5 93(3) 1_555 3_646
Li2 Li1 Li5 118.1(13) 1_555 5_656
Li2 Li1 Li6 99(3) 1_555 2_456
Li2 Li1 Li6 123(2) 1_555 3_646
Li2 Li1 P1 61.3(4) 1_555 1_555
Li2 Li1 Si1 61.3(4) 1_555 1_555
Li2 Li1 O2 84.6(4) 1_555 4_555
Li2 Li1 Li3 123.7(19) 3_647 2_456
Li2 Li1 Li3 100(2) 3_647 3_646
Li2 Li1 Li4 59(2) 3_647 7_555
Li2 Li1 Li5 83.2(15) 3_647 2_456
Li2 Li1 Li5 119(3) 3_647 3_646
Li2 Li1 Li5 68.6(10) 3_647 5_656
Li2 Li1 Li6 111(2) 3_647 2_456
Li2 Li1 Li6 101(2) 3_647 3_646
Li2 Li1 P1 142.0(4) 3_647 1_555
Li2 Li1 Si1 142.0(4) 3_647 1_555
Li2 Li1 O2 50.1(4) 3_647 4_555
Li2 Li1 O3 129.6(4) 3_647 1_555
Li3 Li1 Li3 123(3) 2_456 3_646
Li3 Li1 Li4 136(3) 2_456 3_647
Li3 Li1 Li4 128(4) 2_456 7_555
Li3 Li1 Li5 109(5) 2_456 3_646
Li3 Li1 Li5 125.2(19) 2_456 5_656
Li3 Li1 Li6 105(2) 2_456 3_646
Li3 Li1 P1 91.9(19) 2_456 1_555
Li3 Li1 Si1 91.9(19) 2_456 1_555
Li3 Li1 O2 160(2) 2_456 4_555
Li3 Li1 O3 88(2) 2_456 1_555
Li3 Li1 Li4 102(3) 3_646 3_647
Li3 Li1 Li4 105(4) 3_646 7_555
Li3 Li1 Li5 133(3) 3_646 2_456
Li3 Li1 Li6 144(3) 3_646 2_456
Li3 Li1 P1 65.3(11) 3_646 1_555
Li3 Li1 Si1 65.3(11) 3_646 1_555
Li3 Li1 O2 51.8(18) 3_646 4_555
Li3 Li1 O3 91.2(14) 3_646 1_555
Li4 Li1 Li5 108(3) 3_647 2_456
Li4 Li1 Li5 113(5) 3_647 3_646
Li4 Li1 Li5 90(2) 3_647 5_656
Li4 Li1 Li6 113(4) 3_647 2_456
Li4 Li1 Li6 118(4) 3_647 3_646
Li4 Li1 P1 107(2) 3_647 1_555
Li4 Li1 Si1 107(2) 3_647 1_555
Li4 Li1 O2 55.0(18) 3_647 4_555
Li4 Li1 O3 91(2) 3_647 1_555
Li4 Li1 Li5 115(4) 7_555 2_456
Li4 Li1 Li5 109(5) 7_555 3_646
Li4 Li1 Li5 105(3) 7_555 5_656
Li4 Li1 Li6 106(4) 7_555 2_456
Li4 Li1 Li6 127(4) 7_555 3_646
Li4 Li1 P1 90(3) 7_555 1_555
Li4 Li1 Si1 90(3) 7_555 1_555
Li4 Li1 O2 68(2) 7_555 4_555
Li4 Li1 O3 71(3) 7_555 1_555
Li5 Li1 Li5 135(4) 2_456 3_646
Li5 Li1 Li5 106.9(19) 2_456 5_656
Li5 Li1 Li6 109(3) 2_456 3_646
Li5 Li1 P1 133.0(16) 2_456 1_555
Li5 Li1 Si1 133.0(16) 2_456 1_555
Li5 Li1 O2 125.0(20) 2_456 4_555
Li5 Li1 O3 122.3(19) 2_456 1_555
Li5 Li1 Li5 58(3) 3_646 5_656
Li5 Li1 Li6 129(5) 3_646 2_456
Li5 Li1 P1 47(2) 3_646 1_555
Li5 Li1 Si1 47(2) 3_646 1_555
Li5 Li1 O2 70(3) 3_646 4_555
Li5 Li1 O3 74(3) 3_646 1_555
Li5 Li1 Li6 143(2) 5_656 2_456
Li5 Li1 P1 103.4(11) 5_656 1_555
Li5 Li1 Si1 103.4(11) 5_656 1_555
Li5 Li1 O3 127.8(15) 5_656 1_555
Li6 Li1 Li6 127(3) 2_456 3_646
Li6 Li1 P1 98(2) 2_456 1_555
Li6 Li1 Si1 98(2) 2_456 1_555
Li6 Li1 O2 161(3) 2_456 4_555
Li6 Li1 O3 83(3) 2_456 1_555
Li6 Li1 P1 79.6(13) 3_646 1_555
Li6 Li1 Si1 79.6(13) 3_646 1_555
Li6 Li1 O2 63(2) 3_646 4_555
Li6 Li1 O3 108.1(16) 3_646 1_555
P1 Li1 O2 100.6(3) 1_555 4_555
Si1 Li1 O2 100.6(3) 1_555 4_555
O2 Li1 O3 110.8(3) 4_555 1_555
O1 Li2 O1 122.9(3) 3_656 5_656
O1 Li2 Li1 149.0(6) 3_656 1_555
O1 Li2 Li1 51.0(4) 3_656 3_657
O1 Li2 Li1 114.4(4) 3_656 5_657
O1 Li2 Li1 86.6(5) 3_656 7_555
O1 Li2 Li3 72(3) 3_656 1_555
O1 Li2 Li4 70(3) 3_656 1_555
O1 Li2 Li4 152(3) 3_656 3_647
O1 Li2 Li4 56.6(18) 3_656 5_667
O1 Li2 Li4 160(4) 3_656 7_555
O1 Li2 Li5 49.9(10) 3_656 1_555
O1 Li2 Li5 101.1(14) 3_656 7_555
O1 Li2 Li6 66.7(20) 3_656 1_555
O1 Li2 P1 100.8(3) 3_656 1_555
O1 Li2 Si1 100.8(3) 3_656 1_555
O1 Li2 O2 86.3(3) 3_656 2_555
O1 Li2 O2 97.9(4) 3_656 2_556
O1 Li2 O3 111.9(5) 3_656 1_555
O1 Li2 Li1 86.6(5) 5_656 1_555
O1 Li2 Li1 114.4(4) 5_656 3_657
O1 Li2 Li1 51.0(4) 5_656 5_657
O1 Li2 Li1 149.0(6) 5_656 7_555
O1 Li2 Li3 72(3) 5_656 1_555
O1 Li2 Li4 160(4) 5_656 1_555
O1 Li2 Li4 56.6(18) 5_656 3_647
O1 Li2 Li4 152(3) 5_656 5_667
O1 Li2 Li4 70(3) 5_656 7_555
O1 Li2 Li5 101.1(14) 5_656 1_555
O1 Li2 Li5 49.9(10) 5_656 7_555
O1 Li2 Li6 66.7(20) 5_656 1_555
O1 Li2 P1 100.8(3) 5_656 1_555
O1 Li2 Si1 100.8(3) 5_656 1_555
O1 Li2 O2 86.3(3) 5_656 2_555
O1 Li2 O2 97.9(4) 5_656 2_556
O1 Li2 O3 111.9(5) 5_656 1_555
Li1 Li2 Li1 129.5(6) 1_555 3_657
Li1 Li2 Li1 91.0(6) 1_555 5_657
Li1 Li2 Li1 62.8(5) 1_555 7_555
Li1 Li2 Li3 113(4) 1_555 1_555
Li1 Li2 Li4 84(3) 1_555 1_555
Li1 Li2 Li4 51.0(16) 1_555 3_647
Li1 Li2 Li4 103(2) 1_555 5_667
Li1 Li2 Li5 120.7(15) 1_555 1_555
Li1 Li2 Li5 90.8(14) 1_555 7_555
Li1 Li2 Li6 126(3) 1_555 1_555
Li1 Li2 P1 60.6(4) 1_555 1_555
Li1 Li2 Si1 60.6(4) 1_555 1_555
Li1 Li2 O2 86.3(4) 1_555 2_555
Li1 Li2 O2 86.1(5) 1_555 2_556
Li1 Li2 Li1 72.8(4) 3_657 5_657
Li1 Li2 Li1 91.0(6) 3_657 7_555
Li1 Li2 Li3 117(5) 3_657 1_555
Li1 Li2 Li4 60(2) 3_657 1_555
Li1 Li2 Li4 102(2) 3_657 3_647
Li1 Li2 Li4 112(3) 3_657 7_555
Li1 Li2 Li5 100.6(12) 3_657 1_555
Li1 Li2 Li5 138.5(14) 3_657 7_555
Li1 Li2 Li6 104(3) 3_657 1_555
Li1 Li2 P1 143.0(5) 3_657 1_555
Li1 Li2 Si1 143.0(5) 3_657 1_555
Li1 Li2 O2 137.3(4) 3_657 2_555
Li1 Li2 O2 47.5(4) 3_657 2_556
Li1 Li2 O3 131.2(6) 3_657 1_555
Li1 Li2 Li1 129.5(6) 5_657 7_555
Li1 Li2 Li3 117(5) 5_657 1_555
Li1 Li2 Li4 112(3) 5_657 1_555
Li1 Li2 Li4 102(2) 5_657 5_667
Li1 Li2 Li4 60(2) 5_657 7_555
Li1 Li2 Li5 138.5(14) 5_657 1_555
Li1 Li2 Li5 100.6(12) 5_657 7_555
Li1 Li2 Li6 104(3) 5_657 1_555
Li1 Li2 P1 143.0(5) 5_657 1_555
Li1 Li2 Si1 143.0(5) 5_657 1_555
Li1 Li2 O2 137.3(4) 5_657 2_555
Li1 Li2 O2 47.5(4) 5_657 2_556
Li1 Li2 O3 131.2(6) 5_657 1_555
Li1 Li2 Li3 113(4) 7_555 1_555
Li1 Li2 Li4 103(2) 7_555 3_647
Li1 Li2 Li4 51.0(16) 7_555 5_667
Li1 Li2 Li4 84(3) 7_555 7_555
Li1 Li2 Li5 90.8(14) 7_555 1_555
Li1 Li2 Li5 120.7(15) 7_555 7_555
Li1 Li2 Li6 126(3) 7_555 1_555
Li1 Li2 P1 60.6(4) 7_555 1_555
Li1 Li2 Si1 60.6(4) 7_555 1_555
Li1 Li2 O2 86.3(4) 7_555 2_555
Li1 Li2 O2 86.1(5) 7_555 2_556
Li3 Li2 Li4 127(7) 1_555 1_555
Li3 Li2 Li4 125(6) 1_555 3_647
Li3 Li2 Li4 125(6) 1_555 5_667
Li3 Li2 Li4 127(7) 1_555 7_555
Li3 Li2 P1 62(4) 1_555 1_555
Li3 Li2 Si1 62(4) 1_555 1_555
Li3 Li2 O2 157(6) 1_555 2_556
Li3 Li2 O3 91(5) 1_555 1_555
Li4 Li2 Li4 105(4) 1_555 3_647
Li4 Li2 Li4 94(4) 1_555 7_555
Li4 Li2 Li5 98(3) 1_555 1_555
Li4 Li2 Li5 147(4) 1_555 7_555
Li4 Li2 Li6 132(5) 1_555 1_555
Li4 Li2 P1 90(3) 1_555 1_555
Li4 Li2 Si1 90(3) 1_555 1_555
Li4 Li2 O2 110(3) 1_555 2_555
Li4 Li2 O2 64(2) 1_555 2_556
Li4 Li2 O3 71(3) 1_555 1_555
Li4 Li2 Li4 109(3) 3_647 5_667
Li4 Li2 Li5 154(3) 3_647 1_555
Li4 Li2 Li5 97(2) 3_647 7_555
Li4 Li2 Li6 123(4) 3_647 1_555
Li4 Li2 P1 107(2) 3_647 1_555
Li4 Li2 Si1 107(2) 3_647 1_555
Li4 Li2 O2 121(2) 3_647 2_555
Li4 Li2 O2 56.9(18) 3_647 2_556
Li4 Li2 O3 91(2) 3_647 1_555
Li4 Li2 Li4 105(4) 5_667 7_555
Li4 Li2 Li5 97(2) 5_667 1_555
Li4 Li2 Li5 154(3) 5_667 7_555
Li4 Li2 Li6 123(4) 5_667 1_555
Li4 Li2 P1 107(2) 5_667 1_555
Li4 Li2 Si1 107(2) 5_667 1_555
Li4 Li2 O2 121(2) 5_667 2_555
Li4 Li2 O2 56.9(18) 5_667 2_556
Li4 Li2 O3 91(2) 5_667 1_555
Li4 Li2 Li5 147(4) 7_555 1_555
Li4 Li2 Li5 98(3) 7_555 7_555
Li4 Li2 Li6 132(5) 7_555 1_555
Li4 Li2 P1 90(3) 7_555 1_555
Li4 Li2 Si1 90(3) 7_555 1_555
Li4 Li2 O2 110(3) 7_555 2_555
Li4 Li2 O2 64(2) 7_555 2_556
Li4 Li2 O3 71(3) 7_555 1_555
Li5 Li2 Li5 57.0(13) 1_555 7_555
Li5 Li2 P1 60.2(11) 1_555 1_555
Li5 Li2 Si1 60.2(11) 1_555 1_555
Li5 Li2 O2 147.8(16) 1_555 2_556
Li5 Li2 O3 84.6(16) 1_555 1_555
Li5 Li2 P1 60.2(11) 7_555 1_555
Li5 Li2 Si1 60.2(11) 7_555 1_555
Li5 Li2 O2 147.8(16) 7_555 2_556
Li5 Li2 O3 84.6(16) 7_555 1_555
Li6 Li2 P1 79(3) 1_555 1_555
Li6 Li2 Si1 79(3) 1_555 1_555
Li6 Li2 O2 48(2) 1_555 2_555
Li6 Li2 O2 141(3) 1_555 2_556
Li6 Li2 O3 107(3) 1_555 1_555
P1 Li2 O2 140.2(4) 1_555 2_556
Si1 Li2 O2 140.2(4) 1_555 2_556
O2 Li2 O2 171.0(4) 2_555 2_556
O2 Li2 O3 59.1(4) 2_555 1_555
O2 Li2 O3 111.9(5) 2_556 1_555
O1 Li3 O1 127.3(11) 3_656 5_656
O1 Li3 Li1 76.3(13) 3_656 3_656
O1 Li3 Li1 141.1(13) 3_656 5_656
O1 Li3 Li1 104.9(12) 3_656 8_556
O1 Li3 Li2 76(3) 3_656 1_555
O1 Li3 Li4 56(2) 3_656 1_555
O1 Li3 Li4 109(3) 3_656 7_555
O1 Li3 Li5 66(2) 3_656 1_555
O1 Li3 Li5 148(2) 3_656 7_555
O1 Li3 Li6 90(5) 3_656 1_555
O1 Li3 P1 113.7(14) 3_656 1_555
O1 Li3 Si1 113.7(14) 3_656 1_555
O1 Li3 O2 115.8(18) 3_656 2_555
O1 Li3 O3 102.2(16) 3_656 1_555
O1 Li3 Li1 104.9(12) 5_656 2_556
O1 Li3 Li1 141.1(13) 5_656 3_656
O1 Li3 Li1 76.3(13) 5_656 5_656
O1 Li3 Li2 76(3) 5_656 1_555
O1 Li3 Li4 109(3) 5_656 1_555
O1 Li3 Li4 56(2) 5_656 7_555
O1 Li3 Li5 148(2) 5_656 1_555
O1 Li3 Li5 66(2) 5_656 7_555
O1 Li3 Li6 90(5) 5_656 1_555
O1 Li3 P1 113.7(14) 5_656 1_555
O1 Li3 Si1 113.7(14) 5_656 1_555
O1 Li3 O2 115.8(18) 5_656 2_555
O1 Li3 O3 102.2(16) 5_656 1_555
Li1 Li3 Li1 68.7(14) 2_556 3_656
Li1 Li3 Li1 104.5(14) 2_556 5_656
Li1 Li3 Li1 65.6(13) 2_556 8_556
Li1 Li3 Li2 107(3) 2_556 1_555
Li1 Li3 Li4 99(3) 2_556 1_555
Li1 Li3 Li4 133(3) 2_556 7_555
Li1 Li3 Li5 62(2) 2_556 1_555
Li1 Li3 Li5 107(2) 2_556 7_555
Li1 Li3 Li6 48(5) 2_556 1_555
Li1 Li3 P1 138.3(16) 2_556 1_555
Li1 Li3 Si1 138.3(16) 2_556 1_555
Li1 Li3 O2 111.6(19) 2_556 2_555
Li1 Li3 O3 146.1(17) 2_556 1_555
Li1 Li3 Li1 69.0(15) 3_656 5_656
Li1 Li3 Li1 104.5(14) 3_656 8_556
Li1 Li3 Li2 142(3) 3_656 1_555
Li1 Li3 Li4 110(3) 3_656 1_555
Li1 Li3 Li4 154(3) 3_656 7_555
Li1 Li3 Li5 79(2) 3_656 7_555
Li1 Li3 Li6 56(5) 3_656 1_555
Li1 Li3 P1 71.5(16) 3_656 1_555
Li1 Li3 Si1 71.5(16) 3_656 1_555
Li1 Li3 O3 101.4(18) 3_656 1_555
Li1 Li3 Li1 68.7(14) 5_656 8_556
Li1 Li3 Li2 142(3) 5_656 1_555
Li1 Li3 Li4 154(3) 5_656 1_555
Li1 Li3 Li4 110(3) 5_656 7_555
Li1 Li3 Li5 79(2) 5_656 1_555
Li1 Li3 Li6 56(5) 5_656 1_555
Li1 Li3 P1 71.5(16) 5_656 1_555
Li1 Li3 Si1 71.5(16) 5_656 1_555
Li1 Li3 O3 101.4(18) 5_656 1_555
Li1 Li3 Li2 107(3) 8_556 1_555
Li1 Li3 Li4 133(3) 8_556 1_555
Li1 Li3 Li4 99(3) 8_556 7_555
Li1 Li3 Li5 107(2) 8_556 1_555
Li1 Li3 Li5 62(2) 8_556 7_555
Li1 Li3 Li6 48(5) 8_556 1_555
Li1 Li3 P1 138.3(16) 8_556 1_555
Li1 Li3 Si1 138.3(16) 8_556 1_555
Li1 Li3 O2 111.6(19) 8_556 2_555
Li1 Li3 O3 146.1(17) 8_556 1_555
Li2 Li3 Li5 135(4) 1_555 1_555
Li2 Li3 Li5 135(4) 1_555 7_555
Li2 Li3 Li6 148(8) 1_555 1_555
Li2 Li3 P1 97(3) 1_555 1_555
Li2 Li3 Si1 97(3) 1_555 1_555
Li2 Li3 O2 133(4) 1_555 2_555
Li2 Li3 O3 60(4) 1_555 1_555
Li4 Li3 Li4 59(3) 1_555 7_555
Li4 Li3 Li5 103(3) 1_555 1_555
Li4 Li3 Li5 155(4) 1_555 7_555
Li4 Li3 Li6 146(7) 1_555 1_555
Li4 Li3 P1 83(2) 1_555 1_555
Li4 Li3 Si1 83(2) 1_555 1_555
Li4 Li3 O2 115(3) 1_555 2_555
Li4 Li3 O3 53(2) 1_555 1_555
Li4 Li3 Li5 155(4) 7_555 1_555
Li4 Li3 Li5 103(3) 7_555 7_555
Li4 Li3 Li6 146(7) 7_555 1_555
Li4 Li3 P1 83(2) 7_555 1_555
Li4 Li3 Si1 83(2) 7_555 1_555
Li4 Li3 O2 115(3) 7_555 2_555
Li4 Li3 O3 53(2) 7_555 1_555
Li5 Li3 Li5 88(3) 1_555 7_555
Li5 Li3 Li6 59(5) 1_555 1_555
Li5 Li3 P1 76(2) 1_555 1_555
Li5 Li3 Si1 76(2) 1_555 1_555
Li5 Li3 O2 54(2) 1_555 2_555
Li5 Li3 O3 103(3) 1_555 1_555
Li5 Li3 Li6 59(5) 7_555 1_555
Li5 Li3 P1 76(2) 7_555 1_555
Li5 Li3 Si1 76(2) 7_555 1_555
Li5 Li3 O2 54(2) 7_555 2_555
Li5 Li3 O3 103(3) 7_555 1_555
Li6 Li3 P1 115(6) 1_555 1_555
Li6 Li3 Si1 115(6) 1_555 1_555
Li6 Li3 O2 79(5) 1_555 2_555
Li6 Li3 O3 152(6) 1_555 1_555
O2 Li3 O3 73(2) 2_555 1_555
O1 Li4 O1 154.7(20) 3_656 7_556
O1 Li4 Li1 55.4(19) 3_656 3_657
O1 Li4 Li1 127(2) 3_656 7_555
O1 Li4 Li2 63(2) 3_656 1_555
O1 Li4 Li2 102.4(19) 3_656 3_657
O1 Li4 Li3 50(2) 3_656 1_555
O1 Li4 Li4 72(5) 3_656 5_667
O1 Li4 Li4 105(3) 3_656 7_555
O1 Li4 Li5 73(2) 3_656 1_556
O1 Li4 Li5 104(3) 3_656 5_666
O1 Li4 P1 136.1(18) 3_656 1_556
O1 Li4 Si1 136.1(18) 3_656 1_556
O1 Li4 O2 95.3(20) 3_656 2_556
O1 Li4 O2 76.8(19) 3_656 4_565
O1 Li4 O3 100.9(19) 3_656 1_555
O1 Li4 O3 76.9(17) 3_656 3_657
O1 Li4 Li1 104.3(20) 7_556 3_657
O1 Li4 Li1 66(2) 7_556 7_555
O1 Li4 Li2 135(2) 7_556 1_555
O1 Li4 Li2 55.4(19) 7_556 3_657
O1 Li4 Li3 152(3) 7_556 1_555
O1 Li4 Li4 83(6) 7_556 5_667
O1 Li4 Li4 92(3) 7_556 7_555
O1 Li4 Li5 88(2) 7_556 1_556
O1 Li4 Li5 90(2) 7_556 5_666
O1 Li4 P1 131.1(18) 7_556 3_656
O1 Li4 Si1 131.1(18) 7_556 3_656
O1 Li4 O2 80.4(20) 7_556 2_556
O1 Li4 O2 96.0(19) 7_556 4_565
O1 Li4 O3 104.3(19) 7_556 1_555
O1 Li4 O3 77.8(17) 7_556 3_657
Li1 Li4 Li1 160(2) 3_657 7_555
Li1 Li4 Li2 81(2) 3_657 1_555
Li1 Li4 Li2 78.9(18) 3_657 3_657
Li1 Li4 Li3 86(3) 3_657 1_555
Li1 Li4 Li4 98(3) 3_657 7_555
Li1 Li4 Li5 153(3) 3_657 5_666
Li1 Li4 P1 84.9(18) 3_657 1_556
Li1 Li4 P1 78.9(17) 3_657 3_656
Li1 Li4 Si1 84.9(18) 3_657 1_556
Li1 Li4 Si1 78.9(17) 3_657 3_656
Li1 Li4 O2 53.4(19) 3_657 2_556
Li1 Li4 O2 103.5(19) 3_657 4_565
Li1 Li4 O3 140.7(19) 3_657 1_555
Li1 Li4 Li2 119(3) 7_555 1_555
Li1 Li4 Li2 81(2) 7_555 3_657
Li1 Li4 Li3 111(3) 7_555 1_555
Li1 Li4 Li4 120(6) 7_555 5_667
Li1 Li4 Li4 100(3) 7_555 7_555
Li1 Li4 Li5 152(3) 7_555 1_556
Li1 Li4 P1 97(2) 7_555 1_556
Li1 Li4 P1 94(2) 7_555 3_656
Li1 Li4 Si1 97(2) 7_555 1_556
Li1 Li4 Si1 94(2) 7_555 3_656
Li1 Li4 O2 136(2) 7_555 2_556
Li1 Li4 O2 62(2) 7_555 4_565
Li1 Li4 O3 59(2) 7_555 1_555
Li1 Li4 O3 121(2) 7_555 3_657
Li2 Li4 Li2 159(2) 1_555 3_657
Li2 Li4 Li4 120(6) 1_555 5_667
Li2 Li4 Li5 87(2) 1_555 1_556
Li2 Li4 Li5 106(3) 1_555 5_666
Li2 Li4 P1 96(2) 1_555 1_556
Li2 Li4 P1 94(2) 1_555 3_656
Li2 Li4 Si1 96(2) 1_555 1_556
Li2 Li4 Si1 94(2) 1_555 3_656
Li2 Li4 O2 67(2) 1_555 2_556
Li2 Li4 O2 127(2) 1_555 4_565
Li2 Li4 O3 60(2) 1_555 1_555
Li2 Li4 O3 120.0(20) 1_555 3_657
Li2 Li4 Li3 152(3) 3_657 1_555
Li2 Li4 Li4 144(3) 3_657 7_555
Li2 Li4 Li5 75(2) 3_657 1_556
Li2 Li4 Li5 91(2) 3_657 5_666
Li2 Li4 P1 85.3(17) 3_657 1_556
Li2 Li4 P1 78.5(17) 3_657 3_656
Li2 Li4 Si1 85.3(17) 3_657 1_556
Li2 Li4 Si1 78.5(17) 3_657 3_656
Li2 Li4 O2 103.2(19) 3_657 2_556
Li2 Li4 O2 55.6(18) 3_657 4_565
Li2 Li4 O3 140.1(18) 3_657 1_555
Li3 Li4 Li4 119(7) 1_555 5_667
Li3 Li4 Li4 60(3) 1_555 7_555
Li3 Li4 Li5 97(3) 1_555 1_556
Li3 Li4 Li5 92(3) 1_555 5_666
Li3 Li4 P1 116(3) 1_555 1_556
Li3 Li4 P1 75.9(20) 1_555 3_656
Li3 Li4 Si1 116(3) 1_555 1_556
Li3 Li4 Si1 75.9(20) 1_555 3_656
Li3 Li4 O2 85(3) 1_555 2_556
Li3 Li4 O2 107(2) 1_555 4_565
Li3 Li4 O3 57(2) 1_555 1_555
Li3 Li4 O3 122(3) 1_555 3_657
Li4 Li4 Li4 133(7) 5_667 7_555
Li4 Li4 Li5 123(7) 5_667 5_666
Li4 Li4 P1 90(6) 5_667 1_556
Li4 Li4 P1 69(5) 5_667 3_656
Li4 Li4 Si1 90(6) 5_667 1_556
Li4 Li4 Si1 69(5) 5_667 3_656
Li4 Li4 O2 81(5) 5_667 2_556
Li4 Li4 O2 73(5) 5_667 4_565
Li4 Li4 O3 170(6) 5_667 1_555
Li4 Li4 Li5 92(3) 7_555 1_556
Li4 Li4 Li5 104(3) 7_555 5_666
Li4 Li4 P1 59(2) 7_555 1_556
Li4 Li4 P1 136(3) 7_555 3_656
Li4 Li4 Si1 59(2) 7_555 1_556
Li4 Li4 Si1 136(3) 7_555 3_656
Li4 Li4 O2 52(2) 7_555 2_556
Li4 Li4 O2 154(3) 7_555 4_565
Li4 Li4 O3 54(2) 7_555 1_555
Li4 Li4 O3 128(3) 7_555 3_657
Li5 Li4 Li5 164(3) 1_556 5_666
Li5 Li4 P1 67.3(20) 1_556 1_556
Li5 Li4 P1 95.2(19) 1_556 3_656
Li5 Li4 Si1 67.3(20) 1_556 1_556
Li5 Li4 Si1 95.2(19) 1_556 3_656
Li5 Li4 O2 113(2) 1_556 4_565
Li5 Li4 O3 144(2) 1_556 1_555
Li5 Li4 P1 119(2) 5_666 1_556
Li5 Li4 P1 75(2) 5_666 3_656
Li5 Li4 Si1 119(2) 5_666 1_556
Li5 Li4 Si1 75(2) 5_666 3_656
Li5 Li4 O2 153(3) 5_666 2_556
Li5 Li4 O2 51(2) 5_666 4_565
Li5 Li4 O3 52(2) 5_666 1_555
Li5 Li4 O3 126(2) 5_666 3_657
P1 Li4 P1 159.0(16) 1_556 3_656
P1 Li4 Si1 159.0(16) 1_556 3_656
P1 Li4 O2 136.3(18) 1_556 4_565
P1 Li4 O3 99.7(17) 1_556 1_555
P1 Li4 O3 83.3(15) 1_556 3_657
P1 Li4 Si1 159.0(16) 3_656 1_556
P1 Li4 O2 130.0(18) 3_656 2_556
P1 Li4 O3 101.4(17) 3_656 1_555
P1 Li4 O3 75.7(14) 3_656 3_657
Si1 Li4 Si1 159.0(16) 1_556 3_656
Si1 Li4 O2 136.3(18) 1_556 4_565
Si1 Li4 O3 99.7(17) 1_556 1_555
Si1 Li4 O3 83.3(15) 1_556 3_657
Si1 Li4 O2 130.0(18) 3_656 2_556
Si1 Li4 O3 101.4(17) 3_656 1_555
Si1 Li4 O3 75.7(14) 3_656 3_657
O2 Li4 O2 153.8(19) 2_556 4_565
O2 Li4 O3 106.4(19) 2_556 1_555
O2 Li4 O3 75.8(17) 2_556 3_657
O2 Li4 O3 99.6(19) 4_565 1_555
O2 Li4 O3 78.1(16) 4_565 3_657
O3 Li4 O3 177.1(16) 1_555 3_657
O1 Li5 O1 76.4(13) 2_555 3_655
O1 Li5 O1 100.4(14) 2_555 3_656
O1 Li5 Li1 52.2(15) 2_555 2_556
O1 Li5 Li1 72(2) 2_555 3_656
O1 Li5 Li1 84.0(14) 2_555 5_656
O1 Li5 Li2 119.0(14) 2_555 1_555
O1 Li5 Li3 110(3) 2_555 1_555
O1 Li5 Li4 118(3) 2_555 1_554
O1 Li5 Li4 119(3) 2_555 5_666
O1 Li5 Li5 89.6(20) 2_555 7_555
O1 Li5 Li6 74(3) 2_555 1_555
O1 Li5 Li6 51.8(18) 2_555 4_664
O1 Li5 P1 148.0(14) 2_555 1_555
O1 Li5 P1 114.6(14) 2_555 3_656
O1 Li5 Si1 148.0(14) 2_555 1_555
O1 Li5 Si1 114.6(14) 2_555 3_656
O1 Li5 O2 118.0(16) 2_555 2_555
O1 Li5 O3 110.5(15) 2_555 3_656
O1 Li5 O1 158.6(10) 3_655 3_656
O1 Li5 Li1 126.6(11) 3_655 2_556
O1 Li5 Li1 81.3(9) 3_655 5_656
O1 Li5 Li2 152.8(10) 3_655 1_555
O1 Li5 Li3 143(3) 3_655 1_555
O1 Li5 Li5 98.8(15) 3_655 7_555
O1 Li5 Li6 124(3) 3_655 1_555
O1 Li5 P1 90.9(10) 3_655 1_555
O1 Li5 P1 121.5(10) 3_655 3_656
O1 Li5 Si1 90.9(10) 3_655 1_555
O1 Li5 Si1 121.5(10) 3_655 3_656
O1 Li5 O2 73.9(12) 3_655 2_555
O1 Li5 O3 80.7(12) 3_655 3_656
O1 Li5 Li1 48.7(12) 3_656 2_556
O1 Li5 Li1 151(2) 3_656 3_656
O1 Li5 Li1 119.7(11) 3_656 5_656
O1 Li5 Li2 46.6(11) 3_656 1_555
O1 Li5 Li3 58.6(19) 3_656 1_555
O1 Li5 Li4 140(3) 3_656 1_554
O1 Li5 Li4 132(3) 3_656 5_666
O1 Li5 Li5 102.4(17) 3_656 7_555
O1 Li5 Li6 74(2) 3_656 1_555
O1 Li5 Li6 117(3) 3_656 4_664
O1 Li5 P1 101.5(12) 3_656 1_555
O1 Li5 Si1 101.5(12) 3_656 1_555
O1 Li5 O2 124.5(14) 3_656 2_555
O1 Li5 O3 80.7(13) 3_656 3_656
Li1 Li5 Li1 120(2) 2_556 3_656
Li1 Li5 Li1 103.8(11) 2_556 5_656
Li1 Li5 Li2 76.3(12) 2_556 1_555
Li1 Li5 Li3 77(2) 2_556 1_555
Li1 Li5 Li4 170(3) 2_556 1_554
Li1 Li5 Li4 160(3) 2_556 5_666
Li1 Li5 Li5 94.5(17) 2_556 7_555
Li1 Li5 Li6 59(2) 2_556 1_555
Li1 Li5 Li6 87(2) 2_556 4_664
Li1 Li5 P1 140.0(13) 2_556 1_555
Li1 Li5 P1 76.0(12) 2_556 3_656
Li1 Li5 Si1 140.0(13) 2_556 1_555
Li1 Li5 Si1 76.0(12) 2_556 3_656
Li1 Li5 O2 139.1(15) 2_556 2_555
Li1 Li5 O3 102.7(14) 2_556 3_656
Li1 Li5 Li1 87(2) 3_656 5_656
Li1 Li5 Li2 161(2) 3_656 1_555
Li1 Li5 Li3 150(5) 3_656 1_555
Li1 Li5 Li4 49(3) 3_656 1_554
Li1 Li5 Li4 47(4) 3_656 5_666
Li1 Li5 Li5 105(3) 3_656 7_555
Li1 Li5 Li6 127(4) 3_656 1_555
Li1 Li5 P1 98(2) 3_656 1_555
Li1 Li5 P1 117(2) 3_656 3_656
Li1 Li5 Si1 98(2) 3_656 1_555
Li1 Li5 Si1 117(2) 3_656 3_656
Li1 Li5 O2 82(2) 3_656 2_555
Li1 Li5 O3 77(2) 3_656 3_656
Li1 Li5 Li2 78.5(10) 5_656 1_555
Li1 Li5 Li3 63(2) 5_656 1_555
Li1 Li5 Li4 76.3(18) 5_656 1_554
Li1 Li5 Li4 92(2) 5_656 5_666
Li1 Li5 Li6 50(2) 5_656 1_555
Li1 Li5 Li6 112.3(15) 5_656 4_664
Li1 Li5 P1 64.8(10) 5_656 1_555
Li1 Li5 P1 152.4(10) 5_656 3_656
Li1 Li5 Si1 64.8(10) 5_656 1_555
Li1 Li5 Si1 152.4(10) 5_656 3_656
Li1 Li5 O3 153.4(12) 5_656 3_656
Li2 Li5 Li4 114(2) 1_555 1_554
Li2 Li5 Li4 120(3) 1_555 5_666
Li2 Li5 Li5 61.5(14) 1_555 7_555
Li2 Li5 Li6 50(2) 1_555 1_555
Li2 Li5 Li6 162(2) 1_555 4_664
Li2 Li5 P1 64.1(11) 1_555 1_555
Li2 Li5 P1 74.7(10) 1_555 3_656
Li2 Li5 Si1 64.1(11) 1_555 1_555
Li2 Li5 Si1 74.7(10) 1_555 3_656
Li2 Li5 O2 79.0(13) 1_555 2_555
Li2 Li5 O3 110.7(12) 1_555 3_656
Li3 Li5 Li4 112(4) 1_555 1_554
Li3 Li5 Li4 122(4) 1_555 5_666
Li3 Li5 Li5 46(2) 1_555 7_555
Li3 Li5 Li6 161(4) 1_555 4_664
Li3 Li5 P1 64(2) 1_555 1_555
Li3 Li5 P1 90.4(18) 1_555 3_656
Li3 Li5 Si1 64(2) 1_555 1_555
Li3 Li5 Si1 90.4(18) 1_555 3_656
Li3 Li5 O2 71(3) 1_555 2_555
Li3 Li5 O3 127(2) 1_555 3_656
Li4 Li5 Li5 88(2) 1_554 7_555
Li4 Li5 Li6 124(4) 1_554 1_555
Li4 Li5 Li6 83(3) 1_554 4_664
Li4 Li5 P1 49.6(17) 1_554 1_555
Li4 Li5 P1 109(2) 1_554 3_656
Li4 Li5 Si1 49.6(17) 1_554 1_555
Li4 Li5 Si1 109(2) 1_554 3_656
Li4 Li5 O2 45.2(20) 1_554 2_555
Li4 Li5 O3 77(2) 1_554 3_656
Li4 Li5 Li5 104(3) 5_666 7_555
Li4 Li5 Li6 140(5) 5_666 1_555
Li4 Li5 Li6 75(3) 5_666 4_664
Li4 Li5 P1 58(2) 5_666 1_555
Li4 Li5 P1 95(2) 5_666 3_656
Li4 Li5 Si1 58(2) 5_666 1_555
Li4 Li5 Si1 95(2) 5_666 3_656
Li4 Li5 O2 60(2) 5_666 2_555
Li4 Li5 O3 61(2) 5_666 3_656
Li5 Li5 Li6 127(2) 7_555 4_664
Li5 Li5 P1 63.0(15) 7_555 1_555
Li5 Li5 P1 136.1(18) 7_555 3_656
Li5 Li5 Si1 63.0(15) 7_555 1_555
Li5 Li5 Si1 136.1(18) 7_555 3_656
Li5 Li5 O3 159(2) 7_555 3_656
Li6 Li5 Li6 125(3) 1_555 4_664
Li6 Li5 P1 90(3) 1_555 1_555
Li6 Li5 P1 114(2) 1_555 3_656
Li6 Li5 Si1 90(3) 1_555 1_555
Li6 Li5 Si1 114(2) 1_555 3_656
Li6 Li5 O2 80(3) 1_555 2_555
Li6 Li5 O3 154(3) 1_555 3_656
Li6 Li5 P1 132(2) 4_664 1_555
Li6 Li5 P1 95(2) 4_664 3_656
Li6 Li5 Si1 132(2) 4_664 1_555
Li6 Li5 Si1 95(2) 4_664 3_656
Li6 Li5 O2 118(2) 4_664 2_555
Li6 Li5 O3 66(2) 4_664 3_656
P1 Li5 P1 97.2(11) 1_555 3_656
P1 Li5 Si1 97.2(11) 1_555 3_656
P1 Li5 O3 95.9(13) 1_555 3_656
P1 Li5 Si1 97.2(11) 3_656 1_555
P1 Li5 O2 127.4(13) 3_656 2_555
Si1 Li5 Si1 97.2(11) 1_555 3_656
Si1 Li5 O3 95.9(13) 1_555 3_656
Si1 Li5 O2 127.4(13) 3_656 2_555
O2 Li5 O3 116.4(15) 2_555 3_656
O1 Li6 O1 90.3(16) 2_555 3_656
O1 Li6 O1 155.4(16) 2_555 5_656
O1 Li6 O1 71.3(18) 2_555 8_555
O1 Li6 Li1 55.5(17) 2_555 2_556
O1 Li6 Li1 51.1(17) 2_555 3_656
O1 Li6 Li1 98.8(17) 2_555 5_656
O1 Li6 Li1 103.6(17) 2_555 8_556
O1 Li6 Li2 144(2) 2_555 1_555
O1 Li6 Li3 143(6) 2_555 1_555
O1 Li6 Li5 62(2) 2_555 1_555
O1 Li6 Li5 70.2(19) 2_555 4_665
O1 Li6 Li5 112(2) 2_555 6_645
O1 Li6 Li5 118(3) 2_555 7_555
O1 Li6 O2 96.4(20) 2_555 2_555
O1 Li6 O3 81.7(18) 2_555 2_556
O1 Li6 O1 101.7(13) 3_656 5_656
O1 Li6 O1 155.4(16) 3_656 8_555
O1 Li6 Li1 51.8(15) 3_656 2_556
O1 Li6 Li1 80.7(14) 3_656 3_656
O1 Li6 Li1 151.7(14) 3_656 5_656
O1 Li6 Li1 116.6(15) 3_656 8_556
O1 Li6 Li2 54.2(19) 3_656 1_555
O1 Li6 Li3 60(4) 3_656 1_555
O1 Li6 Li5 63(2) 3_656 1_555
O1 Li6 Li5 103.5(19) 3_656 6_645
O1 Li6 Li5 143(3) 3_656 7_555
O1 Li6 P1 123.5(16) 3_656 2_555
O1 Li6 Si1 123.5(16) 3_656 2_555
O1 Li6 O2 101.9(18) 3_656 2_555
O1 Li6 O3 79.5(16) 3_656 2_556
O1 Li6 O1 90.3(16) 5_656 8_555
O1 Li6 Li1 116.6(15) 5_656 2_556
O1 Li6 Li1 151.7(14) 5_656 3_656
O1 Li6 Li1 80.7(14) 5_656 5_656
O1 Li6 Li1 51.8(15) 5_656 8_556
O1 Li6 Li2 54.2(19) 5_656 1_555
O1 Li6 Li3 60(4) 5_656 1_555
O1 Li6 Li5 143(3) 5_656 1_555
O1 Li6 Li5 103.5(19) 5_656 4_665
O1 Li6 Li5 63(2) 5_656 7_555
O1 Li6 P1 123.5(16) 5_656 2_555
O1 Li6 Si1 123.5(16) 5_656 2_555
O1 Li6 O2 101.9(18) 5_656 2_555
O1 Li6 O3 79.5(16) 5_656 2_556
O1 Li6 Li1 103.6(17) 8_555 2_556
O1 Li6 Li1 98.8(17) 8_555 3_656
O1 Li6 Li1 51.1(17) 8_555 5_656
O1 Li6 Li1 55.5(17) 8_555 8_556
O1 Li6 Li2 144(2) 8_555 1_555
O1 Li6 Li3 143(6) 8_555 1_555
O1 Li6 Li5 118(3) 8_555 1_555
O1 Li6 Li5 112(2) 8_555 4_665
O1 Li6 Li5 70.2(19) 8_555 6_645
O1 Li6 Li5 62(2) 8_555 7_555
O1 Li6 O2 96.4(20) 8_555 2_555
O1 Li6 O3 81.7(18) 8_555 2_556
Li1 Li6 Li1 87.4(16) 2_556 3_656
Li1 Li6 Li1 151.3(17) 2_556 5_656
Li1 Li6 Li1 86.8(17) 2_556 8_556
Li1 Li6 Li2 98(2) 2_556 1_555
Li1 Li6 Li3 109(5) 2_556 1_555
Li1 Li6 Li5 82(3) 2_556 1_555
Li1 Li6 Li5 82.5(19) 2_556 6_645
Li1 Li6 Li5 165(3) 2_556 7_555
Li1 Li6 P1 76.9(18) 2_556 2_555
Li1 Li6 Si1 76.9(18) 2_556 2_555
Li1 Li6 O2 136.0(20) 2_556 2_555
Li1 Li6 Li1 84.3(15) 3_656 5_656
Li1 Li6 Li1 151.3(17) 3_656 8_556
Li1 Li6 Li2 110.4(20) 3_656 1_555
Li1 Li6 Li3 99(5) 3_656 1_555
Li1 Li6 Li5 97.9(19) 3_656 4_665
Li1 Li6 Li5 163(2) 3_656 6_645
Li1 Li6 Li5 98(2) 3_656 7_555
Li1 Li6 P1 74.4(17) 3_656 2_555
Li1 Li6 Si1 74.4(17) 3_656 2_555
Li1 Li6 O2 50.6(19) 3_656 2_555
Li1 Li6 O3 128.2(17) 3_656 2_556
Li1 Li6 Li1 87.4(16) 5_656 8_556
Li1 Li6 Li2 110.4(20) 5_656 1_555
Li1 Li6 Li3 99(5) 5_656 1_555
Li1 Li6 Li5 98(2) 5_656 1_555
Li1 Li6 Li5 163(2) 5_656 4_665
Li1 Li6 Li5 97.9(19) 5_656 6_645
Li1 Li6 P1 74.4(17) 5_656 2_555
Li1 Li6 Si1 74.4(17) 5_656 2_555
Li1 Li6 O2 50.6(19) 5_656 2_555
Li1 Li6 O3 128.2(17) 5_656 2_556
Li1 Li6 Li2 98(2) 8_556 1_555
Li1 Li6 Li3 109(5) 8_556 1_555
Li1 Li6 Li5 165(3) 8_556 1_555
Li1 Li6 Li5 82.5(19) 8_556 4_665
Li1 Li6 Li5 82(3) 8_556 7_555
Li1 Li6 P1 76.9(18) 8_556 2_555
Li1 Li6 Si1 76.9(18) 8_556 2_555
Li1 Li6 O2 136.0(20) 8_556 2_555
Li2 Li6 Li5 93(3) 1_555 1_555
Li2 Li6 Li5 85(2) 1_555 4_665
Li2 Li6 Li5 85(2) 1_555 6_645
Li2 Li6 Li5 93(3) 1_555 7_555
Li2 Li6 P1 173(2) 1_555 2_555
Li2 Li6 Si1 173(2) 1_555 2_555
Li2 Li6 O2 87(2) 1_555 2_555
Li2 Li6 O3 95(2) 1_555 2_556
Li3 Li6 Li5 84(5) 1_555 1_555
Li3 Li6 Li5 97(5) 1_555 4_665
Li3 Li6 Li5 97(5) 1_555 6_645
Li3 Li6 Li5 84(5) 1_555 7_555
Li3 Li6 P1 171(6) 1_555 2_555
Li3 Li6 Si1 171(6) 1_555 2_555
Li3 Li6 O2 72(5) 1_555 2_555
Li3 Li6 O3 111(5) 1_555 2_556
Li5 Li6 Li5 89(3) 1_555 4_665
Li5 Li6 Li5 164(3) 1_555 6_645
Li5 Li6 Li5 108(3) 1_555 7_555
Li5 Li6 P1 91(3) 1_555 2_555
Li5 Li6 Si1 91(3) 1_555 2_555
Li5 Li6 O2 54(2) 1_555 2_555
Li5 Li6 O3 125(3) 1_555 2_556
Li5 Li6 Li5 75.0(19) 4_665 6_645
Li5 Li6 Li5 164(3) 4_665 7_555
Li5 Li6 P1 89.7(19) 4_665 2_555
Li5 Li6 Si1 89.7(19) 4_665 2_555
Li5 Li6 O2 142(2) 4_665 2_555
Li5 Li6 Li5 89(3) 6_645 7_555
Li5 Li6 P1 89.7(19) 6_645 2_555
Li5 Li6 Si1 89.7(19) 6_645 2_555
Li5 Li6 O2 142(2) 6_645 2_555
Li5 Li6 P1 91(3) 7_555 2_555
Li5 Li6 Si1 91(3) 7_555 2_555
Li5 Li6 O2 54(2) 7_555 2_555
Li5 Li6 O3 125(3) 7_555 2_556
P1 Li6 O2 100(2) 2_555 2_555
P1 Li6 O3 77.8(18) 2_555 2_556
Si1 Li6 O2 100(2) 2_555 2_555
Si1 Li6 O3 77.8(18) 2_555 2_556
O2 Li6 O3 178(2) 2_555 2_556
O1 P1 O1 109.6(2) 1_555 7_555
O1 P1 Li1 74.4(3) 1_555 1_555
O1 P1 Li1 124.2(4) 1_555 7_555
O1 P1 Li2 122.7(6) 1_555 1_555
O1 P1 Li3 125(3) 1_555 1_555
O1 P1 Li4 108(3) 1_555 1_554
O1 P1 Li4 56.2(19) 1_555 3_646
O1 P1 Li4 129(3) 1_555 5_666
O1 P1 Li4 57.7(19) 1_555 7_554
O1 P1 Li5 145(2) 1_555 1_555
O1 P1 Li5 59.2(12) 1_555 3_646
O1 P1 Li5 131.8(18) 1_555 5_666
O1 P1 Li5 94.2(20) 1_555 7_555
O1 P1 Li6 54.9(19) 1_555 2_455
O1 P1 O2 109.6(3) 1_555 2_555
O1 P1 O3 109.2(2) 1_555 1_555
O1 P1 Li1 124.2(4) 7_555 1_555
O1 P1 Li1 74.4(3) 7_555 7_555
O1 P1 Li2 122.7(6) 7_555 1_555
O1 P1 Li3 125(3) 7_555 1_555
O1 P1 Li4 57.7(19) 7_555 1_554
O1 P1 Li4 129(3) 7_555 3_646
O1 P1 Li4 56.2(19) 7_555 5_666
O1 P1 Li4 108(3) 7_555 7_554
O1 P1 Li5 94.2(20) 7_555 1_555
O1 P1 Li5 131.8(18) 7_555 3_646
O1 P1 Li5 59.2(12) 7_555 5_666
O1 P1 Li5 145(2) 7_555 7_555
O1 P1 Li6 54.9(19) 7_555 2_455
O1 P1 O2 109.6(3) 7_555 2_555
O1 P1 O3 109.2(2) 7_555 1_555
Li1 P1 Li1 61.1(3) 1_555 7_555
Li1 P1 Li2 58.2(4) 1_555 1_555
Li1 P1 Li3 75.4(17) 1_555 1_555
Li1 P1 Li4 177(2) 1_555 1_554
Li1 P1 Li4 100.6(19) 1_555 3_646
Li1 P1 Li4 157(2) 1_555 5_666
Li1 P1 Li4 119(2) 1_555 7_554
Li1 P1 Li5 113.8(15) 1_555 1_555
Li1 P1 Li5 76.9(11) 1_555 5_666
Li1 P1 Li5 86.7(14) 1_555 7_555
Li1 P1 Li6 108(2) 1_555 2_455
Li1 P1 O2 121.4(5) 1_555 2_555
Li1 P1 Li2 58.2(4) 7_555 1_555
Li1 P1 Li3 75.4(17) 7_555 1_555
Li1 P1 Li4 119(2) 7_555 1_554
Li1 P1 Li4 157(2) 7_555 3_646
Li1 P1 Li4 100.6(19) 7_555 5_666
Li1 P1 Li4 177(2) 7_555 7_554
Li1 P1 Li5 86.7(14) 7_555 1_555
Li1 P1 Li5 76.9(11) 7_555 3_646
Li1 P1 Li5 113.8(15) 7_555 7_555
Li1 P1 Li6 108(2) 7_555 2_455
Li1 P1 O2 121.4(5) 7_555 2_555
Li2 P1 Li4 119(2) 1_555 1_554
Li2 P1 Li4 100.8(19) 1_555 3_646
Li2 P1 Li4 100.8(19) 1_555 5_666
Li2 P1 Li4 119(2) 1_555 7_554
Li2 P1 Li5 55.7(10) 1_555 1_555
Li2 P1 Li5 68.6(12) 1_555 3_646
Li2 P1 Li5 68.6(12) 1_555 5_666
Li2 P1 Li5 55.7(10) 1_555 7_555
Li2 P1 Li6 163(3) 1_555 2_455
Li2 P1 O2 75.0(4) 1_555 2_555
Li3 P1 Li4 101(3) 1_555 1_554
Li3 P1 Li4 86(3) 1_555 3_646
Li3 P1 Li4 86(3) 1_555 5_666
Li3 P1 Li4 101(3) 1_555 7_554
Li3 P1 Li5 82(2) 1_555 3_646
Li3 P1 Li5 82(2) 1_555 5_666
Li3 P1 Li6 176(4) 1_555 2_455
Li3 P1 O2 54(2) 1_555 2_555
Li3 P1 O3 55.5(20) 1_555 1_555
Li4 P1 Li4 79(3) 1_554 3_646
Li4 P1 Li4 62(2) 1_554 7_554
Li4 P1 Li5 63.1(20) 1_554 1_555
Li4 P1 Li5 165(3) 1_554 3_646
Li4 P1 Li5 103(3) 1_554 5_666
Li4 P1 Li5 91(2) 1_554 7_555
Li4 P1 Li6 75(3) 1_554 2_455
Li4 P1 O2 55.7(18) 1_554 2_555
Li4 P1 O3 143(3) 1_554 1_555
Li4 P1 Li4 92(3) 3_646 5_666
Li4 P1 Li5 88(2) 3_646 1_555
Li4 P1 Li5 87(2) 3_646 3_646
Li4 P1 Li5 169(3) 3_646 5_666
Li4 P1 Li5 47.0(17) 3_646 7_555
Li4 P1 Li6 91(3) 3_646 2_455
Li4 P1 O2 53.5(18) 3_646 2_555
Li4 P1 O3 122(3) 3_646 1_555
Li4 P1 Li4 79(3) 5_666 7_554
Li4 P1 Li5 47.0(17) 5_666 1_555
Li4 P1 Li5 169(3) 5_666 3_646
Li4 P1 Li5 87(2) 5_666 5_666
Li4 P1 Li5 88(2) 5_666 7_555
Li4 P1 Li6 91(3) 5_666 2_455
Li4 P1 O2 53.5(18) 5_666 2_555
Li4 P1 O3 122(3) 5_666 1_555
Li4 P1 Li5 91(2) 7_554 1_555
Li4 P1 Li5 103(3) 7_554 3_646
Li4 P1 Li5 165(3) 7_554 5_666
Li4 P1 Li5 63.1(20) 7_554 7_555
Li4 P1 Li6 75(3) 7_554 2_455
Li4 P1 O2 55.7(18) 7_554 2_555
Li4 P1 O3 143(3) 7_554 1_555
Li5 P1 Li5 122(2) 1_555 3_646
Li5 P1 Li5 82.8(20) 1_555 5_666
Li5 P1 Li5 54.0(14) 1_555 7_555
Li5 P1 Li6 138(3) 1_555 2_455
Li5 P1 O3 86.0(17) 1_555 1_555
Li5 P1 Li5 92.3(18) 3_646 5_666
Li5 P1 Li5 82.8(20) 3_646 7_555
Li5 P1 Li6 100(3) 3_646 2_455
Li5 P1 O2 118.4(20) 3_646 2_555
Li5 P1 O3 50.6(12) 3_646 1_555
Li5 P1 Li5 122(2) 5_666 7_555
Li5 P1 Li6 100(3) 5_666 2_455
Li5 P1 O2 118.4(20) 5_666 2_555
Li5 P1 O3 50.6(12) 5_666 1_555
Li5 P1 Li6 138(3) 7_555 2_455
Li5 P1 O3 86.0(17) 7_555 1_555
Li6 P1 O2 122(3) 2_455 2_555
Li6 P1 O3 128(3) 2_455 1_555
O2 P1 O3 109.7(3) 2_555 1_555
O1 Si1 O1 109.6(2) 1_555 7_555
O1 Si1 Li1 74.4(3) 1_555 1_555
O1 Si1 Li1 124.2(4) 1_555 7_555
O1 Si1 Li2 122.7(6) 1_555 1_555
O1 Si1 Li3 125(3) 1_555 1_555
O1 Si1 Li4 108(3) 1_555 1_554
O1 Si1 Li4 56.2(19) 1_555 3_646
O1 Si1 Li4 129(3) 1_555 5_666
O1 Si1 Li4 57.7(19) 1_555 7_554
O1 Si1 Li5 145(2) 1_555 1_555
O1 Si1 Li5 59.2(12) 1_555 3_646
O1 Si1 Li5 131.8(18) 1_555 5_666
O1 Si1 Li5 94.2(20) 1_555 7_555
O1 Si1 Li6 54.9(19) 1_555 2_455
O1 Si1 O2 109.6(3) 1_555 2_555
O1 Si1 O3 109.2(2) 1_555 1_555
O1 Si1 Li1 124.2(4) 7_555 1_555
O1 Si1 Li1 74.4(3) 7_555 7_555
O1 Si1 Li2 122.7(6) 7_555 1_555
O1 Si1 Li3 125(3) 7_555 1_555
O1 Si1 Li4 57.7(19) 7_555 1_554
O1 Si1 Li4 129(3) 7_555 3_646
O1 Si1 Li4 56.2(19) 7_555 5_666
O1 Si1 Li4 108(3) 7_555 7_554
O1 Si1 Li5 94.2(20) 7_555 1_555
O1 Si1 Li5 131.8(18) 7_555 3_646
O1 Si1 Li5 59.2(12) 7_555 5_666
O1 Si1 Li5 145(2) 7_555 7_555
O1 Si1 Li6 54.9(19) 7_555 2_455
O1 Si1 O2 109.6(3) 7_555 2_555
O1 Si1 O3 109.2(2) 7_555 1_555
Li1 Si1 Li1 61.1(3) 1_555 7_555
Li1 Si1 Li2 58.2(4) 1_555 1_555
Li1 Si1 Li3 75.4(17) 1_555 1_555
Li1 Si1 Li4 177(2) 1_555 1_554
Li1 Si1 Li4 100.6(19) 1_555 3_646
Li1 Si1 Li4 157(2) 1_555 5_666
Li1 Si1 Li4 119(2) 1_555 7_554
Li1 Si1 Li5 113.8(15) 1_555 1_555
Li1 Si1 Li5 76.9(11) 1_555 5_666
Li1 Si1 Li5 86.7(14) 1_555 7_555
Li1 Si1 Li6 108(2) 1_555 2_455
Li1 Si1 O2 121.4(5) 1_555 2_555
Li1 Si1 Li2 58.2(4) 7_555 1_555
Li1 Si1 Li3 75.4(17) 7_555 1_555
Li1 Si1 Li4 119(2) 7_555 1_554
Li1 Si1 Li4 157(2) 7_555 3_646
Li1 Si1 Li4 100.6(19) 7_555 5_666
Li1 Si1 Li4 177(2) 7_555 7_554
Li1 Si1 Li5 86.7(14) 7_555 1_555
Li1 Si1 Li5 76.9(11) 7_555 3_646
Li1 Si1 Li5 113.8(15) 7_555 7_555
Li1 Si1 Li6 108(2) 7_555 2_455
Li1 Si1 O2 121.4(5) 7_555 2_555
Li2 Si1 Li4 119(2) 1_555 1_554
Li2 Si1 Li4 100.8(19) 1_555 3_646
Li2 Si1 Li4 100.8(19) 1_555 5_666
Li2 Si1 Li4 119(2) 1_555 7_554
Li2 Si1 Li5 55.7(10) 1_555 1_555
Li2 Si1 Li5 68.6(12) 1_555 3_646
Li2 Si1 Li5 68.6(12) 1_555 5_666
Li2 Si1 Li5 55.7(10) 1_555 7_555
Li2 Si1 Li6 163(3) 1_555 2_455
Li2 Si1 O2 75.0(4) 1_555 2_555
Li3 Si1 Li4 101(3) 1_555 1_554
Li3 Si1 Li4 86(3) 1_555 3_646
Li3 Si1 Li4 86(3) 1_555 5_666
Li3 Si1 Li4 101(3) 1_555 7_554
Li3 Si1 Li5 82(2) 1_555 3_646
Li3 Si1 Li5 82(2) 1_555 5_666
Li3 Si1 Li6 176(4) 1_555 2_455
Li3 Si1 O2 54(2) 1_555 2_555
Li3 Si1 O3 55.5(20) 1_555 1_555
Li4 Si1 Li4 79(3) 1_554 3_646
Li4 Si1 Li4 62(2) 1_554 7_554
Li4 Si1 Li5 63.1(20) 1_554 1_555
Li4 Si1 Li5 165(3) 1_554 3_646
Li4 Si1 Li5 103(3) 1_554 5_666
Li4 Si1 Li5 91(2) 1_554 7_555
Li4 Si1 Li6 75(3) 1_554 2_455
Li4 Si1 O2 55.7(18) 1_554 2_555
Li4 Si1 O3 143(3) 1_554 1_555
Li4 Si1 Li4 92(3) 3_646 5_666
Li4 Si1 Li5 88(2) 3_646 1_555
Li4 Si1 Li5 87(2) 3_646 3_646
Li4 Si1 Li5 169(3) 3_646 5_666
Li4 Si1 Li5 47.0(17) 3_646 7_555
Li4 Si1 Li6 91(3) 3_646 2_455
Li4 Si1 O2 53.5(18) 3_646 2_555
Li4 Si1 O3 122(3) 3_646 1_555
Li4 Si1 Li4 79(3) 5_666 7_554
Li4 Si1 Li5 47.0(17) 5_666 1_555
Li4 Si1 Li5 169(3) 5_666 3_646
Li4 Si1 Li5 87(2) 5_666 5_666
Li4 Si1 Li5 88(2) 5_666 7_555
Li4 Si1 Li6 91(3) 5_666 2_455
Li4 Si1 O2 53.5(18) 5_666 2_555
Li4 Si1 O3 122(3) 5_666 1_555
Li4 Si1 Li5 91(2) 7_554 1_555
Li4 Si1 Li5 103(3) 7_554 3_646
Li4 Si1 Li5 165(3) 7_554 5_666
Li4 Si1 Li5 63.1(20) 7_554 7_555
Li4 Si1 Li6 75(3) 7_554 2_455
Li4 Si1 O2 55.7(18) 7_554 2_555
Li4 Si1 O3 143(3) 7_554 1_555
Li5 Si1 Li5 122(2) 1_555 3_646
Li5 Si1 Li5 82.8(20) 1_555 5_666
Li5 Si1 Li5 54.0(14) 1_555 7_555
Li5 Si1 Li6 138(3) 1_555 2_455
Li5 Si1 O3 86.0(17) 1_555 1_555
Li5 Si1 Li5 92.3(18) 3_646 5_666
Li5 Si1 Li5 82.8(20) 3_646 7_555
Li5 Si1 Li6 100(3) 3_646 2_455
Li5 Si1 O2 118.4(20) 3_646 2_555
Li5 Si1 O3 50.6(12) 3_646 1_555
Li5 Si1 Li5 122(2) 5_666 7_555
Li5 Si1 Li6 100(3) 5_666 2_455
Li5 Si1 O2 118.4(20) 5_666 2_555
Li5 Si1 O3 50.6(12) 5_666 1_555
Li5 Si1 Li6 138(3) 7_555 2_455
Li5 Si1 O3 86.0(17) 7_555 1_555
Li6 Si1 O2 122(3) 2_455 2_555
Li6 Si1 O3 128(3) 2_455 1_555
O2 Si1 O3 109.7(3) 2_555 1_555
O1 O2 O1 59.90(10) 2_455 8_455
O1 O2 Li1 156.5(5) 2_455 4_554
O1 O2 Li1 96.9(5) 2_455 6_554
O1 O2 Li2 93.1(4) 2_455 2_455
O1 O2 Li2 94.8(5) 2_455 2_456
O1 O2 Li3 106(3) 2_455 2_455
O1 O2 Li4 89(2) 2_455 2_456
O1 O2 Li4 52.9(18) 2_455 4_564
O1 O2 Li4 107(2) 2_455 6_544
O1 O2 Li4 50.7(18) 2_455 8_456
O1 O2 Li5 149(2) 2_455 2_455
O1 O2 Li5 98(2) 2_455 8_455
O1 O2 Li6 130(3) 2_455 2_455
O1 O2 O3 59.76(12) 2_455 2_455
O1 O2 Li1 96.9(5) 8_455 4_554
O1 O2 Li1 156.5(5) 8_455 6_554
O1 O2 Li2 93.1(4) 8_455 2_455
O1 O2 Li2 94.8(5) 8_455 2_456
O1 O2 Li3 106(3) 8_455 2_455
O1 O2 Li4 50.7(18) 8_455 2_456
O1 O2 Li4 107(2) 8_455 4_564
O1 O2 Li4 52.9(18) 8_455 6_544
O1 O2 Li4 89(2) 8_455 8_456
O1 O2 Li5 98(2) 8_455 2_455
O1 O2 Li5 149(2) 8_455 8_455
O1 O2 Li6 130(3) 8_455 2_455
O1 O2 O3 59.76(12) 8_455 2_455
Li1 O2 Li1 105.7(6) 4_554 6_554
Li1 O2 Li2 92.3(5) 4_554 2_455
Li1 O2 Li2 82.3(6) 4_554 2_456
Li1 O2 Li3 83(2) 4_554 2_455
Li1 O2 Li4 72(2) 4_554 2_456
Li1 O2 Li4 142(3) 4_554 4_564
Li1 O2 Li4 50.2(19) 4_554 6_544
Li1 O2 Li4 131(3) 4_554 8_456
Li1 O2 Li5 104.7(19) 4_554 8_455
Li1 O2 Li6 67(2) 4_554 2_455
Li1 O2 P1 126.2(7) 4_554 2_455
Li1 O2 Si1 126.2(7) 4_554 2_455
Li1 O2 O3 114.2(5) 4_554 2_455
Li1 O2 Li2 92.3(5) 6_554 2_455
Li1 O2 Li2 82.3(6) 6_554 2_456
Li1 O2 Li3 83(2) 6_554 2_455
Li1 O2 Li4 131(3) 6_554 2_456
Li1 O2 Li4 50.2(19) 6_554 4_564
Li1 O2 Li4 142(3) 6_554 6_544
Li1 O2 Li4 72(2) 6_554 8_456
Li1 O2 Li5 104.7(19) 6_554 2_455
Li1 O2 Li6 67(2) 6_554 2_455
Li1 O2 P1 126.2(7) 6_554 2_455
Li1 O2 Si1 126.2(7) 6_554 2_455
Li1 O2 O3 114.2(5) 6_554 2_455
Li2 O2 Li2 171.0(7) 2_455 2_456
Li2 O2 Li4 136(3) 2_455 2_456
Li2 O2 Li4 114(2) 2_455 4_564
Li2 O2 Li4 114(2) 2_455 6_544
Li2 O2 Li4 136(3) 2_455 8_456
Li2 O2 Li5 63.9(14) 2_455 2_455
Li2 O2 Li5 63.9(14) 2_455 8_455
Li2 O2 P1 74.2(5) 2_455 2_455
Li2 O2 Si1 74.2(5) 2_455 2_455
Li2 O2 Li3 156(4) 2_456 2_455
Li2 O2 Li4 49.1(18) 2_456 2_456
Li2 O2 Li4 68(2) 2_456 4_564
Li2 O2 Li4 68(2) 2_456 6_544
Li2 O2 Li4 49.1(18) 2_456 8_456
Li2 O2 Li5 110.4(19) 2_456 2_455
Li2 O2 Li5 110.4(19) 2_456 8_455
Li2 O2 Li6 126(3) 2_456 2_455
Li2 O2 P1 114.8(7) 2_456 2_455
Li2 O2 Si1 114.8(7) 2_456 2_455
Li2 O2 O3 149.9(6) 2_456 2_455
Li3 O2 Li4 141(4) 2_455 2_456
Li3 O2 Li4 116(4) 2_455 4_564
Li3 O2 Li4 116(4) 2_455 6_544
Li3 O2 Li4 141(4) 2_455 8_456
Li3 O2 Li5 55(2) 2_455 2_455
Li3 O2 Li5 55(2) 2_455 8_455
Li3 O2 P1 89(3) 2_455 2_455
Li3 O2 Si1 89(3) 2_455 2_455
Li3 O2 O3 54.0(20) 2_455 2_455
Li4 O2 Li4 102(4) 2_456 4_564
Li4 O2 Li4 76(3) 2_456 8_456
Li4 O2 Li5 94(3) 2_456 2_455
Li4 O2 Li5 159(4) 2_456 8_455
Li4 O2 Li6 138(4) 2_456 2_455
Li4 O2 P1 83(2) 2_456 2_455
Li4 O2 Si1 83(2) 2_456 2_455
Li4 O2 O3 110(2) 2_456 2_455
Li4 O2 Li4 128(4) 4_564 6_544
Li4 O2 Li5 155(4) 4_564 2_455
Li4 O2 Li5 68(3) 4_564 8_455
Li4 O2 Li6 114(4) 4_564 2_455
Li4 O2 P1 88(3) 4_564 2_455
Li4 O2 Si1 88(3) 4_564 2_455
Li4 O2 O3 103(2) 4_564 2_455
Li4 O2 Li4 102(4) 6_544 8_456
Li4 O2 Li5 68(3) 6_544 2_455
Li4 O2 Li5 155(4) 6_544 8_455
Li4 O2 Li6 114(4) 6_544 2_455
Li4 O2 P1 88(3) 6_544 2_455
Li4 O2 Si1 88(3) 6_544 2_455
Li4 O2 O3 103(2) 6_544 2_455
Li4 O2 Li5 159(4) 8_456 2_455
Li4 O2 Li5 94(3) 8_456 8_455
Li4 O2 Li6 138(4) 8_456 2_455
Li4 O2 P1 83(2) 8_456 2_455
Li4 O2 Si1 83(2) 8_456 2_455
Li4 O2 O3 110(2) 8_456 2_455
Li5 O2 Li5 91(2) 2_455 8_455
Li5 O2 Li6 46(2) 2_455 2_455
Li5 O2 P1 114(3) 2_455 2_455
Li5 O2 Si1 114(3) 2_455 2_455
Li5 O2 O3 90.3(18) 2_455 2_455
Li5 O2 Li6 46(2) 8_455 2_455
Li5 O2 P1 114(3) 8_455 2_455
Li5 O2 Si1 114(3) 8_455 2_455
Li5 O2 O3 90.3(18) 8_455 2_455
Li6 O2 P1 119(4) 2_455 2_455
Li6 O2 Si1 119(4) 2_455 2_455
Li6 O2 O3 84(3) 2_455 2_455
O1 O3 O1 60.08(11) 1_555 7_555
O1 O3 Li1 81.3(4) 1_555 1_555
O1 O3 Li1 130.2(4) 1_555 7_555
O1 O3 Li2 129.0(6) 1_555 1_555
O1 O3 Li3 105(2) 1_555 1_555
O1 O3 Li4 172(3) 1_555 1_555
O1 O3 Li4 111.4(18) 1_555 3_647
O1 O3 Li4 169(2) 1_555 5_667
O1 O3 Li4 114(2) 1_555 7_555
O1 O3 Li5 53.7(12) 1_555 3_646
O1 O3 Li5 110.0(17) 1_555 5_666
O1 O3 Li6 107(2) 1_555 2_456
O1 O3 O2 60.04(12) 1_555 2_555
O1 O3 Li1 130.2(4) 7_555 1_555
O1 O3 Li1 81.3(4) 7_555 7_555
O1 O3 Li2 129.0(6) 7_555 1_555
O1 O3 Li3 105(2) 7_555 1_555
O1 O3 Li4 114(2) 7_555 1_555
O1 O3 Li4 169(2) 7_555 3_647
O1 O3 Li4 111.4(18) 7_555 5_667
O1 O3 Li4 172(3) 7_555 7_555
O1 O3 Li5 110.0(17) 7_555 3_646
O1 O3 Li5 53.7(12) 7_555 5_666
O1 O3 Li6 107(2) 7_555 2_456
O1 O3 O2 60.04(12) 7_555 2_555
Li1 O3 Li1 105.6(6) 1_555 7_555
Li1 O3 Li2 99.1(8) 1_555 1_555
Li1 O3 Li3 115(3) 1_555 1_555
Li1 O3 Li4 107(3) 1_555 1_555
Li1 O3 Li4 50.0(15) 1_555 3_647
Li1 O3 Li4 110(2) 1_555 5_667
Li1 O3 Li4 50.2(19) 1_555 7_555
Li1 O3 Li5 127.5(20) 1_555 5_666
Li1 O3 Li6 53.3(17) 1_555 2_456
Li1 O3 P1 116.6(5) 1_555 1_555
Li1 O3 Si1 116.6(5) 1_555 1_555
Li1 O3 O2 126.9(5) 1_555 2_555
Li1 O3 Li2 99.1(8) 7_555 1_555
Li1 O3 Li3 115(3) 7_555 1_555
Li1 O3 Li4 50.2(19) 7_555 1_555
Li1 O3 Li4 110(2) 7_555 3_647
Li1 O3 Li4 50.0(15) 7_555 5_667
Li1 O3 Li4 107(3) 7_555 7_555
Li1 O3 Li5 127.5(20) 7_555 3_646
Li1 O3 Li6 53.3(17) 7_555 2_456
Li1 O3 P1 116.6(5) 7_555 1_555
Li1 O3 Si1 116.6(5) 7_555 1_555
Li1 O3 O2 126.9(5) 7_555 2_555
Li2 O3 Li4 49.0(18) 1_555 1_555
Li2 O3 Li4 49.1(15) 1_555 3_647
Li2 O3 Li4 49.1(15) 1_555 5_667
Li2 O3 Li4 49.0(18) 1_555 7_555
Li2 O3 Li5 109(2) 1_555 3_646
Li2 O3 Li5 109(2) 1_555 5_666
Li2 O3 Li6 114(3) 1_555 2_456
Li2 O3 P1 117.1(8) 1_555 1_555
Li2 O3 Si1 117.1(8) 1_555 1_555
Li2 O3 O2 81.9(5) 1_555 2_555
Li3 O3 Li4 70(3) 1_555 1_555
Li3 O3 Li4 69(2) 1_555 3_647
Li3 O3 Li4 69(2) 1_555 5_667
Li3 O3 Li4 70(3) 1_555 7_555
Li3 O3 Li5 111(3) 1_555 3_646
Li3 O3 Li5 111(3) 1_555 5_666
Li3 O3 Li6 143(4) 1_555 2_456
Li3 O3 P1 88(3) 1_555 1_555
Li3 O3 Si1 88(3) 1_555 1_555
Li3 O3 O2 52.8(19) 1_555 2_555
Li4 O3 Li4 74(3) 1_555 3_647
Li4 O3 Li4 71(3) 1_555 7_555
Li4 O3 Li5 134(4) 1_555 3_646
Li4 O3 Li5 67(3) 1_555 5_666
Li4 O3 Li6 80(3) 1_555 2_456
Li4 O3 P1 136(3) 1_555 1_555
Li4 O3 Si1 136(3) 1_555 1_555
Li4 O3 O2 112(2) 1_555 2_555
Li4 O3 Li4 76(2) 3_647 5_667
Li4 O3 Li5 65(2) 3_647 3_646
Li4 O3 Li5 137(3) 3_647 5_666
Li4 O3 Li6 82(3) 3_647 2_456
Li4 O3 P1 134(3) 3_647 1_555
Li4 O3 Si1 134(3) 3_647 1_555
Li4 O3 O2 110.0(18) 3_647 2_555
Li4 O3 Li4 74(3) 5_667 7_555
Li4 O3 Li5 137(3) 5_667 3_646
Li4 O3 Li5 65(2) 5_667 5_666
Li4 O3 Li6 82(3) 5_667 2_456
Li4 O3 P1 134(3) 5_667 1_555
Li4 O3 Si1 134(3) 5_667 1_555
Li4 O3 O2 110.0(18) 5_667 2_555
Li4 O3 Li5 67(3) 7_555 3_646
Li4 O3 Li5 134(4) 7_555 5_666
Li4 O3 Li6 80(3) 7_555 2_456
Li4 O3 P1 136(3) 7_555 1_555
Li4 O3 Si1 136(3) 7_555 1_555
Li4 O3 O2 112(2) 7_555 2_555
Li5 O3 Li5 138(3) 3_646 5_666
Li5 O3 Li6 75(2) 3_646 2_456
Li5 O3 P1 88.5(18) 3_646 1_555
Li5 O3 Si1 88.5(18) 3_646 1_555
Li5 O3 O2 100.7(18) 3_646 2_555
Li5 O3 Li6 75(2) 5_666 2_456
Li5 O3 P1 88.5(18) 5_666 1_555
Li5 O3 Si1 88.5(18) 5_666 1_555
Li5 O3 O2 100.7(18) 5_666 2_555
Li6 O3 P1 129(3) 2_456 1_555
Li6 O3 Si1 129(3) 2_456 1_555
Li6 O3 O2 165(3) 2_456 2_555

loop_
_geom_bond_atom_site_label_1
_geom_bond_atom_site_label_2
_geom_bond_distance
_geom_bond_site_symmetry_2
O1 O1 2.590(3) 7_555
O1 Li1 2.060(7) 1_554
O1 Li1 2.965(7) 1_555
O1 Li1 1.954(11) 4_554
O1 Li2 2.006(7) 3_646
O1 Li3 1.97(3) 3_646
O1 Li4 2.12(5) 3_646
O1 Li4 2.04(5) 7_554
O1 Li5 2.03(4) 2_455
O1 Li5 2.98(3) 3_645
O1 Li5 2.11(3) 3_646
O1 Li6 2.22(5) 2_455
O1 Li6 2.27(4) 3_646
O1 P1 1.585(3) 1_555
O1 Si1 1.585(3) 1_555
O1 O2 2.594(3) 2_555
O1 O3 2.587(3) 1_555
Li1 O1 2.965(7) 1_555
Li1 O1 2.060(7) 1_556
Li1 O1 1.954(11) 4_555
Li1 Li2 2.895(15) 1_555
Li1 Li2 2.609(11) 3_647
Li1 Li3 2.79(5) 2_456
Li1 Li3 2.73(5) 3_646
Li1 Li4 2.29(5) 3_647
Li1 Li4 1.70(5) 7_555
Li1 Li5 2.54(4) 2_456
Li1 Li5 0.93(3) 3_646
Li1 Li5 3.00(3) 5_656
Li1 Li6 2.20(5) 2_456
Li1 Li6 2.31(4) 3_646
Li1 P1 2.967(8) 1_555
Li1 Si1 2.967(8) 1_555
Li1 O2 1.942(8) 4_555
Li1 O3 1.895(8) 1_555
Li2 O1 2.006(7) 3_656
Li2 O1 2.006(7) 5_656
Li2 Li1 2.895(15) 1_555
Li2 Li1 2.609(11) 3_657
Li2 Li1 2.609(11) 5_657
Li2 Li1 2.895(15) 7_555
Li2 Li3 1.07(6) 1_555
Li2 Li4 1.66(5) 1_555
Li2 Li4 2.26(5) 3_647
Li2 Li4 2.26(5) 5_667
Li2 Li4 1.66(5) 7_555
Li2 Li5 2.74(3) 1_555
Li2 Li5 2.74(3) 7_555
Li2 Li6 2.12(6) 1_555
Li2 P1 2.988(11) 1_555
Li2 Si1 2.988(11) 1_555
Li2 O2 3.000(9) 2_555
Li2 O2 2.021(9) 2_556
Li2 O3 1.909(13) 1_555
Li3 O1 1.97(3) 3_656
Li3 O1 1.97(3) 5_656
Li3 Li1 2.79(5) 2_556
Li3 Li1 2.73(5) 3_656
Li3 Li1 2.73(5) 5_656
Li3 Li1 2.79(5) 8_556
Li3 Li2 1.07(6) 1_555
Li3 Li4 2.46(7) 1_555
Li3 Li4 2.46(7) 7_555
Li3 Li5 1.89(5) 1_555
Li3 Li5 1.89(5) 7_555
Li3 Li6 1.14(8) 1_555
Li3 P1 2.67(6) 1_555
Li3 Si1 2.67(6) 1_555
Li3 O2 2.16(6) 2_555
Li3 O3 2.20(5) 1_555
Li4 O1 2.12(5) 3_656
Li4 O1 2.04(5) 7_556
Li4 Li1 2.29(5) 3_657
Li4 Li1 1.70(5) 7_555
Li4 Li2 1.66(5) 1_555
Li4 Li2 2.26(5) 3_657
Li4 Li3 2.46(7) 1_555
Li4 Li4 0.92(7) 5_667
Li4 Li4 2.43(7) 7_555
Li4 Li5 2.79(6) 1_556
Li4 Li5 2.19(6) 5_666
Li4 P1 2.38(5) 1_556
Li4 P1 2.55(5) 3_656
Li4 Si1 2.38(5) 1_556
Li4 Si1 2.55(5) 3_656
Li4 O2 1.98(5) 2_556
Li4 O2 2.05(5) 4_565
Li4 O3 2.09(5) 1_555
Li4 O3 2.99(5) 3_657
Li5 O1 2.03(4) 2_555
Li5 O1 2.98(3) 3_655
Li5 O1 2.11(3) 3_656
Li5 Li1 2.54(4) 2_556
Li5 Li1 0.93(3) 3_656
Li5 Li1 3.00(3) 5_656
Li5 Li2 2.74(3) 1_555
Li5 Li3 1.89(5) 1_555
Li5 Li4 2.79(6) 1_554
Li5 Li4 2.19(6) 5_666
Li5 Li5 2.62(4) 7_555
Li5 Li6 1.62(5) 1_555
Li5 Li6 2.87(6) 4_664
Li5 P1 2.88(4) 1_555
Li5 P1 2.43(3) 3_656
Li5 Si1 2.88(4) 1_555
Li5 Si1 2.43(3) 3_656
Li5 O2 1.84(3) 2_555
Li5 O3 1.87(3) 3_656
Li6 O1 2.22(5) 2_555
Li6 O1 2.27(4) 3_656
Li6 O1 2.27(4) 5_656
Li6 O1 2.22(5) 8_555
Li6 Li1 2.20(5) 2_556
Li6 Li1 2.31(4) 3_656
Li6 Li1 2.31(4) 5_656
Li6 Li1 2.20(5) 8_556
Li6 Li2 2.12(6) 1_555
Li6 Li3 1.14(8) 1_555
Li6 Li5 1.62(5) 1_555
Li6 Li5 2.87(6) 4_665
Li6 Li5 2.87(6) 6_645
Li6 Li5 1.62(5) 7_555
Li6 P1 2.72(6) 2_555
Li6 Si1 2.72(6) 2_555
Li6 O2 2.24(6) 2_555
Li6 O3 2.72(6) 2_556
P1 O1 1.585(3) 1_555
P1 O1 1.585(3) 7_555
P1 Li1 2.967(8) 1_555
P1 Li1 2.967(8) 7_555
P1 Li2 2.988(11) 1_555
P1 Li3 2.67(6) 1_555
P1 Li4 2.38(5) 1_554
P1 Li4 2.55(5) 3_646
P1 Li4 2.55(5) 5_666
P1 Li4 2.38(5) 7_554
P1 Li5 2.88(4) 1_555
P1 Li5 2.43(3) 3_646
P1 Li5 2.43(3) 5_666
P1 Li5 2.88(4) 7_555
P1 Li6 2.72(6) 2_455
P1 O2 1.590(5) 2_555
P1 O3 1.588(4) 1_555
Si1 O1 1.585(3) 1_555
Si1 O1 1.585(3) 7_555
Si1 Li1 2.967(8) 1_555
Si1 Li1 2.967(8) 7_555
Si1 Li2 2.988(11) 1_555
Si1 Li3 2.67(6) 1_555
Si1 Li4 2.38(5) 1_554
Si1 Li4 2.55(5) 3_646
Si1 Li4 2.55(5) 5_666
Si1 Li4 2.38(5) 7_554
Si1 Li5 2.88(4) 1_555
Si1 Li5 2.43(3) 3_646
Si1 Li5 2.43(3) 5_666
Si1 Li5 2.88(4) 7_555
Si1 Li6 2.72(6) 2_455
Si1 O2 1.590(5) 2_555
Si1 O3 1.588(4) 1_555
O2 O1 2.594(3) 2_455
O2 O1 2.594(3) 8_455
O2 Li1 1.942(8) 4_554
O2 Li1 1.942(8) 6_554
O2 Li2 3.000(9) 2_455
O2 Li2 2.021(9) 2_456
O2 Li3 2.16(6) 2_455
O2 Li4 1.98(5) 2_456
O2 Li4 2.05(5) 4_564
O2 Li4 2.05(5) 6_544
O2 Li4 1.98(5) 8_456
O2 Li5 1.84(3) 2_455
O2 Li5 1.84(3) 8_455
O2 Li6 2.24(6) 2_455
O2 P1 1.590(5) 2_455
O2 Si1 1.590(5) 2_455
O2 O3 2.599(4) 2_455
O3 O1 2.587(3) 1_555
O3 O1 2.587(3) 7_555
O3 Li1 1.895(8) 1_555
O3 Li1 1.895(8) 7_555
O3 Li2 1.909(13) 1_555
O3 Li3 2.20(5) 1_555
O3 Li4 2.09(5) 1_555
O3 Li4 2.99(5) 3_647
O3 Li4 2.99(5) 5_667
O3 Li4 2.09(5) 7_555
O3 Li5 1.87(3) 3_646
O3 Li5 1.87(3) 5_666
O3 Li6 2.72(6) 2_456
O3 P1 1.588(4) 1_555
O3 Si1 1.588(4) 1_555
O3 O2 2.599(4) 2_555

loop_
_publcif_info_datablock.id
_publcif_info_datablock.publ_exptl
_publcif_info_datablock.publ_geom
_publcif_info_datablock.structure
{5ec7ac74-a70d-4577-b705-8d6bfa2080f9} ? ? ?
{574c7606-c822-4eb8-82fd-42d6155ac1ee} ? ? ?
{be56cd62-9fa6-405c-8561-2494a58725c3} y y y

loop_
_publcif_info_tables.block_id
_publcif_info_tables.reference_item
{5ec7ac74-a70d-4577-b705-8d6bfa2080f9} '_publcif_info_datablock.publ_exptl'
